data_4308041
loop_
_publ_author_name
'Sonia Nieto'
'Julio P\'erez'
'Luc\'ia Riera'
'V\'ictor Riera'
'Daniel Miguel'
'James A. Golen'
'Arnold L. Rheingold'

_publ_contact_author
;
     JULIO PEREZ
     Departamento de Quimica Organica e Inorganica 
     IUQOEM - Facultad de Quimica
     Universidad de Oviedo-CSIC
     C/ Julian Claveria s/n
     33006 Oviedo  (ASTURIAS)
     SPAIN
;
_publ_contact_author_email japm@uniovi.es
_publ_contact_author_fax +34-85-103446
_publ_contact_author_phone +34-85-102985
_publ_section_title
;
Pyrazole Complexes as Anion Receptors: Effects of Changing the Metal, the
Pyrazole Substitution Pattern, and the Number of Pyrazole Ligands
;
_journal_name_full 'Inorganic Chemistry'
_journal_page_first 3407
_journal_page_last 3418
_journal_paper_doi 10.1021/ic0700046
_journal_volume 46
_journal_year 2007
_chemical_formula_sum 'C46 H28 B F24 N4 O4 Re'
_chemical_formula_weight 1353.73
_chemical_name_systematic
; 
 ? 
;
_space_group_IT_number 2
_symmetry_cell_setting triclinic
_symmetry_space_group_name_Hall '-P 1'
_symmetry_space_group_name_H-M 'P -1'
_atom_sites_solution_hydrogens geom
_atom_sites_solution_primary direct
_atom_sites_solution_secondary difmap
_audit_creation_method SHELXL-97
_cell_angle_alpha 95.593(4)
_cell_angle_beta 95.245(3)
_cell_angle_gamma 99.650(3)
_cell_formula_units_Z 2
_cell_length_a 10.6683(17)
_cell_length_b 12.405(2)
_cell_length_c 19.975(3)
_cell_measurement_temperature 293(2)
_cell_volume 2578.0(7)
_computing_cell_refinement 'Bruker SMART'
_computing_data_collection 'Bruker SMART'
_computing_data_reduction 'Bruker SHELXTL'
_computing_molecular_graphics 'Bruker SHELXTL'
_computing_publication_material 'Bruker SHELXTL'
_computing_structure_refinement 'SHELXL-97 (Sheldrick, 1997)'
_computing_structure_solution 'SHELXS-97 (Sheldrick, 1990)'
_diffrn_ambient_temperature 293(2)
_diffrn_measured_fraction_theta_full 0.978
_diffrn_measured_fraction_theta_max 0.978
_diffrn_measurement_device_type 'CCD area detector'
_diffrn_measurement_method 'phi and omega scans'
_diffrn_radiation_monochromator graphite
_diffrn_radiation_source 'fine-focus sealed tube'
_diffrn_radiation_type MoK\a
_diffrn_radiation_wavelength 0.71073
_diffrn_reflns_av_R_equivalents 0.0271
_diffrn_reflns_av_sigmaI/netI 0.0462
_diffrn_reflns_limit_h_max 11
_diffrn_reflns_limit_h_min -11
_diffrn_reflns_limit_k_max 13
_diffrn_reflns_limit_k_min -10
_diffrn_reflns_limit_l_max 16
_diffrn_reflns_limit_l_min -22
_diffrn_reflns_number 11378
_diffrn_reflns_theta_full 23.28
_diffrn_reflns_theta_max 23.28
_diffrn_reflns_theta_min 1.03
_exptl_absorpt_coefficient_mu 2.490
_exptl_absorpt_correction_T_max 1.000000
_exptl_absorpt_correction_T_min 0.677921
_exptl_absorpt_correction_type multi-scan
_exptl_absorpt_process_details SADABS
_exptl_crystal_colour COLORLESS
_exptl_crystal_density_diffrn 1.744
_exptl_crystal_density_method 'not measured'
_exptl_crystal_description BLOCK
_exptl_crystal_F_000 1320
_exptl_crystal_size_max 0.27
_exptl_crystal_size_mid 0.16
_exptl_crystal_size_min 0.11
_refine_diff_density_max 0.963
_refine_diff_density_min -0.701
_refine_diff_density_rms 0.112
_refine_ls_extinction_coef 0.0001(3)
_refine_ls_extinction_expression Fc^*^=kFc[1+0.001xFc^2^\l^3^/sin(2\q)]^-1/4^
_refine_ls_extinction_method SHELXL
_refine_ls_goodness_of_fit_ref 1.030
_refine_ls_hydrogen_treatment mixed
_refine_ls_matrix_type full
_refine_ls_number_parameters 731
_refine_ls_number_reflns 7263
_refine_ls_number_restraints 0
_refine_ls_restrained_S_all 1.030
_refine_ls_R_factor_all 0.0528
_refine_ls_R_factor_gt 0.0433
_refine_ls_shift/su_max 0.001
_refine_ls_shift/su_mean 0.000
_refine_ls_structure_factor_coef Fsqd
_refine_ls_weighting_details 'calc w=1/[\s^2^(Fo^2^)+(0.0819P)^2^+0.0000P] where P=(Fo^2^+2Fc^2^)/3'
_refine_ls_weighting_scheme calc
_refine_ls_wR_factor_gt 0.1125
_refine_ls_wR_factor_ref 0.1200
_reflns_number_gt 6191
_reflns_number_total 7263
_reflns_threshold_expression >2sigma(I)
_cod_data_source_file ic0700046si20070102_075057_09.cif
_cod_data_source_block Compound_10_(sn516am)
_cod_depositor_comments
;
The following automatic conversions were performed:
'_symmetry_cell_setting' value 'Triclinic' changed to 'triclinic'
according to '/home/saulius/struct/CIF-dictionaries/cif_core.dic'
dictionary named 'cif_core.dic' version 2.4.1 from 2010-06-29.

Automatic conversion script
Id: cif_fix_enum 1527 2010-12-29 10:47:43Z saulius 
;
_cod_database_code 4308041

loop_
_symmetry_equiv_pos_as_xyz
'x, y, z'
'-x, -y, -z'

loop_
_atom_site_label
_atom_site_type_symbol
_atom_site_fract_x
_atom_site_fract_y
_atom_site_fract_z
_atom_site_U_iso_or_equiv
_atom_site_adp_type
_atom_site_occupancy
_atom_site_symmetry_multiplicity
_atom_site_calc_flag
_atom_site_refinement_flags
_atom_site_disorder_assembly
_atom_site_disorder_group
Re1 Re 0.10483(2) 0.32630(2) 0.104148(13) 0.04101(14) Uani 1 1 d . . .
N1 N 0.0338(5) 0.1633(5) 0.1325(3) 0.0417(13) Uani 1 1 d . . .
N2 N -0.0835(5) 0.1064(5) 0.1041(3) 0.0487(15) Uani 1 1 d . . .
H2 H -0.129(7) 0.138(7) 0.084(4) 0.058 Uiso 1 1 d . . .
N3 N 0.1469(5) 0.3717(5) 0.2132(3) 0.0423(13) Uani 1 1 d . . .
N4 N 0.0598(7) 0.3407(6) 0.2555(3) 0.0502(16) Uani 1 1 d . . .
H4 H -0.006(7) 0.312(6) 0.246(3) 0.04(2) Uiso 1 1 d . . .
C1 C 0.0602(7) 0.2776(7) 0.0082(4) 0.0561(19) Uani 1 1 d . . .
O1 O 0.0340(7) 0.2511(7) -0.0476(3) 0.095(2) Uani 1 1 d . . .
C2 C -0.0674(8) 0.3715(6) 0.1081(3) 0.0508(17) Uani 1 1 d . . .
O2 O -0.1633(5) 0.3982(5) 0.1076(3) 0.0793(18) Uani 1 1 d . . .
C3 C 0.1677(7) 0.4717(8) 0.0814(4) 0.060(2) Uani 1 1 d . . .
O3 O 0.2018(7) 0.5571(6) 0.0665(4) 0.097(2) Uani 1 1 d . . .
C4 C 0.2754(7) 0.2846(7) 0.0931(4) 0.0563(19) Uani 1 1 d . . .
O4 O 0.3691(6) 0.2599(7) 0.0821(3) 0.095(2) Uani 1 1 d . . .
C11 C -0.1121(7) 0.0070(6) 0.1250(4) 0.0574(19) Uani 1 1 d . . .
C12 C -0.0085(9) -0.0039(7) 0.1671(4) 0.068(2) Uani 1 1 d . . .
H12 H 0.0019 -0.0651 0.1890 0.082 Uiso 1 1 calc R . .
C13 C 0.0788(7) 0.0936(6) 0.1711(4) 0.0545(19) Uani 1 1 d . . .
C14 C -0.2364(9) -0.0682(8) 0.1015(6) 0.093(3) Uani 1 1 d . . .
H14A H -0.3053 -0.0278 0.1050 0.139 Uiso 1 1 calc R . .
H14B H -0.2474 -0.1273 0.1293 0.139 Uiso 1 1 calc R . .
H14C H -0.2363 -0.0976 0.0553 0.139 Uiso 1 1 calc R . .
C15 C 0.2058(9) 0.1207(8) 0.2131(5) 0.086(3) Uani 1 1 d . . .
H15A H 0.2714 0.1432 0.1849 0.130 Uiso 1 1 calc R . .
H15B H 0.2230 0.0569 0.2333 0.130 Uiso 1 1 calc R . .
H15C H 0.2046 0.1794 0.2480 0.130 Uiso 1 1 calc R . .
C21 C 0.2486(6) 0.4286(6) 0.2535(4) 0.0497(17) Uani 1 1 d . . .
C22 C 0.2217(8) 0.4318(7) 0.3208(4) 0.061(2) Uani 1 1 d . . .
H22 H 0.2763 0.4661 0.3586 0.073 Uiso 1 1 calc R . .
C23 C 0.1018(7) 0.3760(6) 0.3206(4) 0.0542(19) Uani 1 1 d . . .
C24 C 0.3668(8) 0.4808(8) 0.2274(5) 0.077(3) Uani 1 1 d . . .
H24A H 0.4233 0.4286 0.2227 0.116 Uiso 1 1 d R . .
H24B H 0.4082 0.5432 0.2585 0.116 Uiso 1 1 d R . .
H24C H 0.3454 0.5044 0.1841 0.116 Uiso 1 1 d R . .
C25 C 0.0198(9) 0.3502(9) 0.3758(4) 0.084(3) Uani 1 1 d . . .
H25A H -0.0547 0.3837 0.3702 0.126 Uiso 1 1 d R . .
H25B H 0.0674 0.3784 0.4189 0.126 Uiso 1 1 d R . .
H25C H -0.0058 0.2719 0.3739 0.126 Uiso 1 1 d R . .
B51 B 0.4859(7) 0.8559(7) 0.2875(4) 0.0395(17) Uani 1 1 d . . .
C51 C 0.4901(5) 0.8125(5) 0.2076(3) 0.0356(14) Uani 1 1 d . . .
C52 C 0.5539(6) 0.7282(5) 0.1865(3) 0.0391(15) Uani 1 1 d . . .
H52 H 0.6032 0.6999 0.2190 0.047 Uiso 1 1 calc R . .
C53 C 0.5479(6) 0.6843(5) 0.1193(3) 0.0413(16) Uani 1 1 d . . .
C54 C 0.4802(6) 0.7270(6) 0.0695(3) 0.0489(18) Uani 1 1 d . . .
H54 H 0.4762 0.6987 0.0244 0.059 Uiso 1 1 calc R . .
C55 C 0.4179(6) 0.8129(6) 0.0880(3) 0.0448(17) Uani 1 1 d . . .
C56 C 0.4216(6) 0.8522(6) 0.1548(3) 0.0448(16) Uani 1 1 d . . .
H56 H 0.3763 0.9082 0.1657 0.054 Uiso 1 1 calc R . .
C57 C 0.6175(7) 0.5943(7) 0.1016(4) 0.058(2) Uani 1 1 d . . .
C58 C 0.3480(8) 0.8625(8) 0.0358(4) 0.062(2) Uani 1 1 d . . .
C61 C 0.3528(6) 0.7913(5) 0.3122(3) 0.0393(15) Uani 1 1 d . . .
C62 C 0.2435(6) 0.7512(6) 0.2689(3) 0.0423(15) Uani 1 1 d . . .
H62 H 0.2454 0.7592 0.2232 0.051 Uiso 1 1 calc R . .
C63 C 0.1297(6) 0.6989(6) 0.2901(3) 0.0425(16) Uani 1 1 d . . .
C64 C 0.1238(6) 0.6857(6) 0.3573(4) 0.0493(17) Uani 1 1 d . . .
H64 H 0.0491 0.6504 0.3721 0.059 Uiso 1 1 calc R . .
C65 C 0.2315(6) 0.7262(6) 0.4026(3) 0.0462(17) Uani 1 1 d . . .
C66 C 0.3428(6) 0.7779(6) 0.3807(3) 0.0439(16) Uani 1 1 d . . .
H66 H 0.4135 0.8048 0.4122 0.053 Uiso 1 1 calc R . .
C67 C 0.0149(7) 0.6599(7) 0.2408(4) 0.0544(19) Uani 1 1 d . . .
C68 C 0.2250(8) 0.7105(9) 0.4743(4) 0.074(3) Uani 1 1 d . . .
C71 C 0.6136(6) 0.8312(5) 0.3322(3) 0.0384(15) Uani 1 1 d . . .
C72 C 0.7278(6) 0.9071(6) 0.3442(3) 0.0467(16) Uani 1 1 d . . .
H72 H 0.7308 0.9755 0.3284 0.056 Uiso 1 1 calc R . .
C73 C 0.8369(6) 0.8841(7) 0.3787(4) 0.0515(18) Uani 1 1 d . . .
C74 C 0.8362(7) 0.7837(7) 0.4028(4) 0.0536(19) Uani 1 1 d . . .
H74 H 0.9092 0.7683 0.4265 0.064 Uiso 1 1 calc R . .
C75 C 0.7265(7) 0.7077(6) 0.3913(3) 0.0484(17) Uani 1 1 d . . .
C76 C 0.6177(6) 0.7299(6) 0.3564(3) 0.0426(16) Uani 1 1 d . . .
H76 H 0.5448 0.6756 0.3487 0.051 Uiso 1 1 calc R . .
C77 C 0.9554(7) 0.9682(8) 0.3872(5) 0.068(2) Uani 1 1 d . . .
C78 C 0.7250(8) 0.5972(8) 0.4150(4) 0.064(2) Uani 1 1 d . . .
C81 C 0.4883(5) 0.9897(5) 0.2981(3) 0.0378(15) Uani 1 1 d . . .
C82 C 0.5604(6) 1.0611(6) 0.2602(3) 0.0428(16) Uani 1 1 d . . .
H82 H 0.5993 1.0310 0.2248 0.051 Uiso 1 1 calc R . .
C83 C 0.5765(6) 1.1745(6) 0.2729(3) 0.0457(16) Uani 1 1 d . . .
C84 C 0.5180(7) 1.2227(6) 0.3250(4) 0.0545(19) Uani 1 1 d . . .
H84 H 0.5286 1.2987 0.3346 0.065 Uiso 1 1 calc R . .
C85 C 0.4439(7) 1.1532(6) 0.3617(3) 0.0503(18) Uani 1 1 d . . .
C86 C 0.4298(6) 1.0404(6) 0.3485(3) 0.0425(16) Uani 1 1 d . . .
H86 H 0.3791 0.9966 0.3745 0.051 Uiso 1 1 calc R . .
C87 C 0.6566(8) 1.2447(7) 0.2319(4) 0.062(2) Uani 1 1 d . . .
C88 C 0.3773(9) 1.2007(8) 0.4167(5) 0.072(3) Uani 1 1 d . . .
F1 F 0.7005(10) 0.5795(9) 0.1462(4) 0.222(6) Uani 1 1 d . . .
F2 F 0.5431(7) 0.4996(5) 0.0872(5) 0.152(3) Uani 1 1 d . . .
F3 F 0.6716(9) 0.6012(7) 0.0473(5) 0.172(4) Uani 1 1 d . . .
F4 F 0.3277(13) 0.9553(8) 0.0500(3) 0.216(6) Uani 1 1 d . . .
F5 F 0.2390(9) 0.8073(10) 0.0133(7) 0.244(7) Uani 1 1 d . . .
F6 F 0.3929(10) 0.8659(10) -0.0194(4) 0.197(5) Uani 1 1 d . . .
F7 F 0.0395(5) 0.6213(8) 0.1820(3) 0.146(4) Uani 1 1 d . . .
F8 F -0.0544(7) 0.7320(6) 0.2307(4) 0.151(3) Uani 1 1 d . . .
F9 F -0.0647(6) 0.5775(7) 0.2580(4) 0.143(3) Uani 1 1 d . . .
F10 F 0.3003(9) 0.6494(8) 0.4974(4) 0.159(4) Uani 1 1 d . . .
F11 F 0.2761(10) 0.8010(8) 0.5155(3) 0.168(4) Uani 1 1 d . . .
F12 F 0.1183(6) 0.6865(12) 0.4931(3) 0.235(7) Uani 1 1 d . . .
F13 F 0.9460(6) 1.0612(6) 0.4175(5) 0.157(4) Uani 1 1 d . . .
F14 F 1.0519(6) 0.9418(7) 0.4228(5) 0.151(3) Uani 1 1 d . . .
F15 F 0.9981(9) 0.9887(11) 0.3326(4) 0.241(7) Uani 1 1 d . . .
F16 F 0.7917(13) 0.5965(7) 0.4689(6) 0.242(7) Uani 1 1 d . . .
F17 F 0.6198(8) 0.5500(7) 0.4277(6) 0.190(5) Uani 1 1 d . . .
F18 F 0.7635(15) 0.5319(7) 0.3768(6) 0.258(8) Uani 1 1 d . . .
F19 F 0.6210(10) 1.2297(10) 0.1698(4) 0.206(6) Uani 1 1 d . . .
F20 F 0.7698(7) 1.2246(8) 0.2309(5) 0.176(4) Uani 1 1 d . . .
F21 F 0.6716(12) 1.3459(6) 0.2464(6) 0.215(6) Uani 1 1 d . . .
F22 F 0.3974(7) 1.1601(7) 0.4738(3) 0.126(3) Uani 1 1 d . . .
F23 F 0.4130(7) 1.3102(5) 0.4311(4) 0.126(3) Uani 1 1 d . . .
F24 F 0.2534(5) 1.1854(6) 0.4011(3) 0.113(2) Uani 1 1 d . . .

loop_
_atom_site_aniso_label
_atom_site_aniso_U_11
_atom_site_aniso_U_22
_atom_site_aniso_U_33
_atom_site_aniso_U_23
_atom_site_aniso_U_13
_atom_site_aniso_U_12
Re1 0.03772(18) 0.04159(19) 0.04348(19) 0.00573(11) 0.00975(11) 0.00303(11)
N1 0.029(3) 0.051(4) 0.043(3) 0.005(3) -0.002(2) 0.007(2)
N2 0.040(3) 0.045(4) 0.059(4) 0.009(3) 0.002(3) 0.002(3)
N3 0.041(3) 0.047(3) 0.038(3) 0.005(2) 0.006(2) 0.006(3)
N4 0.042(4) 0.057(4) 0.051(4) 0.007(3) 0.010(3) 0.003(3)
C1 0.053(4) 0.068(5) 0.048(5) 0.007(4) 0.011(3) 0.010(4)
O1 0.103(5) 0.134(7) 0.044(4) -0.005(4) 0.004(3) 0.014(4)
C2 0.060(5) 0.041(4) 0.049(4) 0.004(3) 0.009(3) 0.002(4)
O2 0.046(3) 0.084(5) 0.113(5) 0.004(4) 0.007(3) 0.029(3)
C3 0.058(5) 0.065(6) 0.057(5) 0.009(4) 0.020(4) 0.008(4)
O3 0.109(5) 0.063(5) 0.122(6) 0.034(4) 0.039(4) -0.004(4)
C4 0.050(4) 0.062(5) 0.058(5) 0.004(4) 0.015(3) 0.009(4)
O4 0.058(4) 0.134(7) 0.101(5) 0.005(4) 0.026(3) 0.040(4)
C11 0.061(5) 0.042(5) 0.067(5) 0.009(4) 0.014(4) -0.001(4)
C12 0.094(6) 0.041(5) 0.072(6) 0.020(4) 0.009(5) 0.013(4)
C13 0.062(5) 0.055(5) 0.048(4) 0.006(3) -0.005(3) 0.023(4)
C14 0.070(6) 0.060(6) 0.136(9) 0.010(6) 0.010(6) -0.022(5)
C15 0.086(6) 0.067(6) 0.099(7) 0.000(5) -0.040(5) 0.026(5)
C21 0.046(4) 0.043(4) 0.056(5) -0.006(3) 0.002(3) 0.004(3)
C22 0.070(5) 0.059(5) 0.048(5) -0.006(4) -0.006(4) 0.009(4)
C23 0.065(5) 0.057(5) 0.045(4) 0.005(3) 0.010(3) 0.023(4)
C24 0.058(5) 0.080(6) 0.081(6) -0.001(5) 0.005(4) -0.019(4)
C25 0.096(7) 0.109(8) 0.053(5) 0.014(5) 0.022(5) 0.030(6)
B51 0.037(4) 0.049(5) 0.034(4) 0.005(3) 0.005(3) 0.012(3)
C51 0.031(3) 0.042(4) 0.033(3) 0.006(3) 0.007(2) 0.002(3)
C52 0.034(3) 0.043(4) 0.040(4) 0.006(3) 0.008(3) 0.003(3)
C53 0.037(3) 0.044(4) 0.038(4) -0.006(3) 0.008(3) -0.001(3)
C54 0.038(4) 0.062(5) 0.039(4) -0.008(3) 0.008(3) -0.007(3)
C55 0.034(3) 0.058(5) 0.035(4) 0.001(3) -0.003(3) -0.006(3)
C56 0.037(3) 0.048(4) 0.048(4) 0.005(3) 0.005(3) 0.005(3)
C57 0.045(4) 0.058(5) 0.064(5) -0.021(4) 0.010(4) 0.001(4)
C58 0.065(5) 0.076(6) 0.042(5) 0.004(4) -0.003(4) 0.009(4)
C61 0.039(3) 0.042(4) 0.040(4) 0.005(3) 0.010(3) 0.013(3)
C62 0.044(4) 0.050(4) 0.037(4) 0.006(3) 0.007(3) 0.016(3)
C63 0.041(4) 0.039(4) 0.050(4) 0.006(3) 0.013(3) 0.014(3)
C64 0.041(4) 0.055(5) 0.059(5) 0.017(4) 0.020(3) 0.015(3)
C65 0.048(4) 0.058(5) 0.040(4) 0.012(3) 0.009(3) 0.023(3)
C66 0.041(4) 0.060(5) 0.035(4) 0.008(3) 0.007(3) 0.019(3)
C67 0.039(4) 0.062(5) 0.064(5) 0.005(4) 0.014(3) 0.009(4)
C68 0.062(5) 0.118(8) 0.050(5) 0.026(5) 0.013(4) 0.027(5)
C71 0.040(3) 0.044(4) 0.031(3) -0.001(3) 0.006(3) 0.012(3)
C72 0.045(4) 0.054(4) 0.042(4) 0.004(3) 0.004(3) 0.013(3)
C73 0.041(4) 0.059(5) 0.052(4) -0.008(4) 0.002(3) 0.012(3)
C74 0.044(4) 0.068(5) 0.049(4) -0.004(4) -0.003(3) 0.022(4)
C75 0.055(4) 0.054(5) 0.040(4) 0.002(3) 0.006(3) 0.024(4)
C76 0.044(4) 0.049(4) 0.035(4) 0.001(3) 0.003(3) 0.010(3)
C77 0.040(4) 0.076(7) 0.082(6) -0.002(5) -0.009(4) 0.006(4)
C78 0.058(5) 0.066(6) 0.074(6) 0.013(4) 0.004(4) 0.027(4)
C81 0.031(3) 0.048(4) 0.034(3) 0.001(3) 0.001(3) 0.010(3)
C82 0.041(3) 0.048(4) 0.041(4) 0.002(3) 0.005(3) 0.012(3)
C83 0.044(4) 0.043(4) 0.051(4) 0.004(3) 0.002(3) 0.013(3)
C84 0.055(4) 0.048(5) 0.059(5) -0.003(4) -0.003(4) 0.013(4)
C85 0.046(4) 0.060(5) 0.044(4) -0.006(3) -0.002(3) 0.017(4)
C86 0.040(4) 0.051(4) 0.036(4) 0.001(3) 0.001(3) 0.011(3)
C87 0.063(5) 0.050(5) 0.071(6) 0.013(4) 0.008(4) 0.004(4)
C88 0.073(6) 0.072(6) 0.072(6) -0.017(5) 0.006(4) 0.031(5)
F1 0.241(10) 0.263(12) 0.170(7) -0.131(8) -0.100(7) 0.218(10)
F2 0.135(6) 0.063(4) 0.256(10) -0.033(5) 0.086(6) 0.010(4)
F3 0.242(10) 0.137(7) 0.193(8) 0.051(6) 0.169(8) 0.099(7)
F4 0.421(17) 0.159(8) 0.085(5) -0.020(5) -0.095(7) 0.188(11)
F5 0.143(7) 0.242(12) 0.307(14) 0.183(11) -0.150(9) -0.072(7)
F6 0.237(10) 0.325(14) 0.094(5) 0.118(7) 0.058(6) 0.160(10)
F7 0.068(3) 0.244(10) 0.094(4) -0.076(5) -0.004(3) -0.002(4)
F8 0.127(5) 0.090(5) 0.209(8) -0.038(5) -0.106(5) 0.045(4)
F9 0.091(4) 0.156(7) 0.152(6) 0.067(5) -0.038(4) -0.063(4)
F10 0.191(8) 0.230(10) 0.104(5) 0.102(6) 0.042(5) 0.116(7)
F11 0.261(11) 0.185(9) 0.052(4) 0.004(5) 0.036(5) 0.018(8)
F12 0.080(4) 0.56(2) 0.068(4) 0.122(8) 0.029(3) -0.001(7)
F13 0.089(5) 0.071(5) 0.290(11) -0.032(6) 0.011(5) -0.012(4)
F14 0.060(4) 0.128(6) 0.247(9) 0.037(6) -0.053(5) -0.010(4)
F15 0.162(7) 0.381(16) 0.097(6) 0.017(7) 0.018(5) -0.183(10)
F16 0.341(15) 0.117(7) 0.234(11) 0.081(7) -0.167(11) 0.015(8)
F17 0.118(6) 0.135(7) 0.360(15) 0.165(9) 0.062(7) 0.044(5)
F18 0.52(2) 0.103(6) 0.255(12) 0.091(7) 0.265(15) 0.181(11)
F19 0.218(10) 0.263(12) 0.092(6) 0.085(7) -0.001(6) -0.118(9)
F20 0.078(5) 0.188(9) 0.298(12) 0.149(9) 0.075(6) 0.027(5)
F21 0.346(14) 0.051(4) 0.275(12) 0.029(5) 0.223(11) 0.006(6)
F22 0.179(7) 0.173(7) 0.052(3) 0.007(4) 0.038(4) 0.095(6)
F23 0.144(6) 0.085(5) 0.143(6) -0.047(4) 0.057(4) 0.017(4)
F24 0.068(3) 0.152(6) 0.116(5) -0.037(4) 0.024(3) 0.039(4)

loop_
_atom_type_symbol
_atom_type_description
_atom_type_scat_dispersion_real
_atom_type_scat_dispersion_imag
_atom_type_scat_source
C C 0.0033 0.0016 'International Tables Vol C Tables 4.2.6.8 and 6.1.1.4'
H H 0.0000 0.0000 'International Tables Vol C Tables 4.2.6.8 and 6.1.1.4'
B B 0.0013 0.0007 'International Tables Vol C Tables 4.2.6.8 and 6.1.1.4'
N N 0.0061 0.0033 'International Tables Vol C Tables 4.2.6.8 and 6.1.1.4'
O O 0.0106 0.0060 'International Tables Vol C Tables 4.2.6.8 and 6.1.1.4'
F F 0.0171 0.0103 'International Tables Vol C Tables 4.2.6.8 and 6.1.1.4'
Re Re -1.0185 7.2310 'International Tables Vol C Tables 4.2.6.8 and 6.1.1.4'

loop_
_geom_angle_atom_site_label_1
_geom_angle_atom_site_label_2
_geom_angle_atom_site_label_3
_geom_angle
_geom_angle_site_symmetry_1
_geom_angle_site_symmetry_3
_geom_angle_publ_flag
C3 Re1 C1 88.8(3) . . ?
C3 Re1 C4 90.0(3) . . ?
C1 Re1 C4 86.9(3) . . ?
C3 Re1 C2 87.6(3) . . ?
C1 Re1 C2 89.5(3) . . ?
C4 Re1 C2 175.7(3) . . ?
C3 Re1 N3 94.7(3) . . ?
C1 Re1 N3 176.4(3) . . ?
C4 Re1 N3 94.2(3) . . ?
C2 Re1 N3 89.5(2) . . ?
C3 Re1 N1 178.5(3) . . ?
C1 Re1 N1 92.6(3) . . ?
C4 Re1 N1 90.4(3) . . ?
C2 Re1 N1 92.1(2) . . ?
N3 Re1 N1 83.9(2) . . ?
C13 N1 N2 103.7(6) . . ?
C13 N1 Re1 136.3(5) . . ?
N2 N1 Re1 119.9(4) . . ?
C11 N2 N1 112.9(6) . . ?
C21 N3 N4 104.8(6) . . ?
C21 N3 Re1 134.3(5) . . ?
N4 N3 Re1 121.0(4) . . ?
C23 N4 N3 112.9(7) . . ?
O1 C1 Re1 178.9(8) . . ?
O2 C2 Re1 177.0(7) . . ?
O3 C3 Re1 177.9(8) . . ?
O4 C4 Re1 175.1(7) . . ?
N2 C11 C12 105.6(7) . . ?
N2 C11 C14 122.0(8) . . ?
C12 C11 C14 132.4(8) . . ?
C11 C12 C13 107.0(7) . . ?
N1 C13 C12 110.7(7) . . ?
N1 C13 C15 123.1(8) . . ?
C12 C13 C15 126.2(8) . . ?
N3 C21 C22 109.3(6) . . ?
N3 C21 C24 123.0(7) . . ?
C22 C21 C24 127.7(7) . . ?
C23 C22 C21 107.2(6) . . ?
N4 C23 C22 105.9(7) . . ?
N4 C23 C25 121.4(8) . . ?
C22 C23 C25 132.8(7) . . ?
C51 B51 C81 111.0(5) . . ?
C51 B51 C71 109.0(5) . . ?
C81 B51 C71 107.8(5) . . ?
C51 B51 C61 108.2(5) . . ?
C81 B51 C61 109.3(5) . . ?
C71 B51 C61 111.5(5) . . ?
C52 C51 C56 114.2(5) . . ?
C52 C51 B51 123.2(5) . . ?
C56 C51 B51 122.4(6) . . ?
C53 C52 C51 123.4(6) . . ?
C54 C53 C52 119.9(6) . . ?
C54 C53 C57 120.4(6) . . ?
C52 C53 C57 119.7(6) . . ?
C53 C54 C55 118.7(6) . . ?
C56 C55 C54 120.3(6) . . ?
C56 C55 C58 119.7(7) . . ?
C54 C55 C58 120.0(6) . . ?
C55 C56 C51 123.4(6) . . ?
F1 C57 F3 106.5(9) . . ?
F1 C57 F2 104.7(10) . . ?
F3 C57 F2 100.7(7) . . ?
F1 C57 C53 115.7(6) . . ?
F3 C57 C53 114.8(8) . . ?
F2 C57 C53 113.0(6) . . ?
F4 C58 F6 104.2(10) . . ?
F4 C58 F5 104.1(10) . . ?
F6 C58 F5 97.2(9) . . ?
F4 C58 C55 117.9(7) . . ?
F6 C58 C55 116.5(8) . . ?
F5 C58 C55 114.3(8) . . ?
C62 C61 C66 115.4(6) . . ?
C62 C61 B51 123.4(6) . . ?
C66 C61 B51 121.2(6) . . ?
C61 C62 C63 123.4(6) . . ?
C64 C63 C62 119.7(6) . . ?
C64 C63 C67 119.8(6) . . ?
C62 C63 C67 120.4(6) . . ?
C63 C64 C65 118.6(6) . . ?
C66 C65 C64 120.7(6) . . ?
C66 C65 C68 121.0(7) . . ?
C64 C65 C68 118.2(7) . . ?
C65 C66 C61 122.2(6) . . ?
F8 C67 F7 106.5(8) . . ?
F8 C67 F9 103.9(7) . . ?
F7 C67 F9 102.3(8) . . ?
F8 C67 C63 114.5(7) . . ?
F7 C67 C63 114.1(6) . . ?
F9 C67 C63 114.3(7) . . ?
F12 C68 F10 110.8(10) . . ?
F12 C68 F11 102.6(10) . . ?
F10 C68 F11 96.4(9) . . ?
F12 C68 C65 117.5(8) . . ?
F10 C68 C65 114.5(8) . . ?
F11 C68 C65 112.4(9) . . ?
C76 C71 C72 115.4(6) . . ?
C76 C71 B51 122.2(6) . . ?
C72 C71 B51 122.3(6) . . ?
C73 C72 C71 122.2(7) . . ?
C74 C73 C72 120.6(7) . . ?
C74 C73 C77 120.8(7) . . ?
C72 C73 C77 118.6(8) . . ?
C75 C74 C73 118.5(6) . . ?
C74 C75 C76 121.2(7) . . ?
C74 C75 C78 119.3(7) . . ?
C76 C75 C78 119.5(7) . . ?
C75 C76 C71 122.1(7) . . ?
F15 C77 F13 105.4(11) . . ?
F15 C77 F14 103.8(9) . . ?
F13 C77 F14 102.8(8) . . ?
F15 C77 C73 113.7(7) . . ?
F13 C77 C73 115.2(7) . . ?
F14 C77 C73 114.6(8) . . ?
F18 C78 F17 105.7(11) . . ?
F18 C78 F16 102.9(11) . . ?
F17 C78 F16 101.2(11) . . ?
F18 C78 C75 114.7(8) . . ?
F17 C78 C75 115.4(7) . . ?
F16 C78 C75 115.3(8) . . ?
C86 C81 C82 115.2(6) . . ?
C86 C81 B51 123.0(6) . . ?
C82 C81 B51 121.5(5) . . ?
C83 C82 C81 123.0(6) . . ?
C82 C83 C84 120.1(7) . . ?
C82 C83 C87 120.0(6) . . ?
C84 C83 C87 119.9(7) . . ?
C85 C84 C83 117.5(7) . . ?
C86 C85 C84 121.4(7) . . ?
C86 C85 C88 119.1(8) . . ?
C84 C85 C88 119.5(8) . . ?
C85 C86 C81 122.6(7) . . ?
F21 C87 F19 104.3(10) . . ?
F21 C87 F20 104.5(9) . . ?
F19 C87 F20 99.4(9) . . ?
F21 C87 C83 117.8(8) . . ?
F19 C87 C83 114.7(7) . . ?
F20 C87 C83 113.9(7) . . ?
F22 C88 F24 107.0(9) . . ?
F22 C88 F23 105.7(8) . . ?
F24 C88 F23 104.7(7) . . ?
F22 C88 C85 113.1(8) . . ?
F24 C88 C85 112.5(7) . . ?
F23 C88 C85 113.3(9) . . ?

loop_
_geom_bond_atom_site_label_1
_geom_bond_atom_site_label_2
_geom_bond_distance
_geom_bond_site_symmetry_2
_geom_bond_publ_flag
Re1 C3 1.929(9) . ?
Re1 C1 1.944(8) . ?
Re1 C4 1.998(8) . ?
Re1 C2 2.015(8) . ?
Re1 N3 2.181(5) . ?
Re1 N1 2.185(6) . ?
N1 C13 1.332(9) . ?
N1 N2 1.371(7) . ?
N2 C11 1.336(10) . ?
N3 C21 1.341(8) . ?
N3 N4 1.347(8) . ?
N4 C23 1.341(9) . ?
C1 O1 1.126(9) . ?
C2 O2 1.126(9) . ?
C3 O3 1.138(10) . ?
C4 O4 1.129(9) . ?
C11 C12 1.360(11) . ?
C11 C14 1.495(11) . ?
C12 C13 1.388(11) . ?
C13 C15 1.496(11) . ?
C21 C22 1.398(10) . ?
C21 C24 1.481(10) . ?
C22 C23 1.348(11) . ?
C23 C25 1.495(11) . ?
B51 C51 1.642(9) . ?
B51 C81 1.648(10) . ?
B51 C71 1.648(9) . ?
B51 C61 1.652(10) . ?
C51 C52 1.393(9) . ?
C51 C56 1.405(9) . ?
C52 C53 1.390(9) . ?
C53 C54 1.375(10) . ?
C53 C57 1.473(10) . ?
C54 C55 1.385(10) . ?
C55 C56 1.370(9) . ?
C55 C58 1.470(11) . ?
C57 F1 1.247(10) . ?
C57 F3 1.279(10) . ?
C57 F2 1.293(10) . ?
C58 F4 1.218(10) . ?
C58 F6 1.243(10) . ?
C58 F5 1.265(11) . ?
C61 C62 1.375(9) . ?
C61 C66 1.405(9) . ?
C62 C63 1.399(9) . ?
C63 C64 1.374(9) . ?
C63 C67 1.480(10) . ?
C64 C65 1.386(10) . ?
C65 C66 1.381(10) . ?
C65 C68 1.470(10) . ?
C67 F8 1.271(9) . ?
C67 F7 1.292(9) . ?
C67 F9 1.309(10) . ?
C68 F12 1.230(10) . ?
C68 F10 1.279(11) . ?
C68 F11 1.329(12) . ?
C71 C76 1.396(9) . ?
C71 C72 1.396(9) . ?
C72 C73 1.383(10) . ?
C73 C74 1.377(11) . ?
C73 C77 1.484(11) . ?
C74 C75 1.361(10) . ?
C75 C76 1.381(9) . ?
C75 C78 1.492(11) . ?
C77 F15 1.252(11) . ?
C77 F13 1.273(10) . ?
C77 F14 1.303(10) . ?
C78 F18 1.206(10) . ?
C78 F17 1.236(11) . ?
C78 F16 1.237(11) . ?
C81 C86 1.387(9) . ?
C81 C82 1.400(9) . ?
C82 C83 1.383(9) . ?
C83 C84 1.397(10) . ?
C83 C87 1.476(11) . ?
C84 C85 1.381(11) . ?
C85 C86 1.378(10) . ?
C85 C88 1.488(11) . ?
C87 F21 1.241(10) . ?
C87 F19 1.250(11) . ?
C87 F20 1.275(10) . ?
C88 F22 1.306(11) . ?
C88 F24 1.308(10) . ?
C88 F23 1.343(11) . ?
